data_4514894
loop_
_publ_author_name
'Li, Junqi'
'Grosslight, Samantha'
'Miller, Scott J.'
'Sigman, Matthew S.'
'Toste, F. Dean'

_publ_section_title
;
 Site-Selective Acylation of Natural Products with BINOL-Derived
 Phosphoric Acids
;
_journal_name_full 'ACS Catalysis'
_journal_page_first 9794
_journal_paper_doi 10.1021/acscatal.9b03535
_journal_year 2019
_chemical_absolute_configuration ad
_chemical_formula_moiety 'C19 H30 O3'
_chemical_formula_sum 'C19 H30 O3'
_chemical_formula_weight 306.43
_space_group_crystal_system monoclinic
_space_group_IT_number 5
_space_group_name_Hall 'I 2y'
_space_group_name_H-M_alt 'I 1 2 1'
_symmetry_space_group_name_Hall 'I 2y'
_symmetry_space_group_name_H-M 'I 1 2 1'
_atom_sites_solution_hydrogens geom
_atom_sites_solution_primary SHELXT
_atom_sites_solution_secondary difmap
_audit_creation_method SHELXL-2014/7
_cell_angle_alpha 90
_cell_angle_beta 98.688(2)
_cell_angle_gamma 90
_cell_formula_units_Z 4
_cell_length_a 10.0130(2)
_cell_length_b 7.4903(2)
_cell_length_c 22.9488(7)
_cell_measurement_reflns_used 20272
_cell_measurement_temperature 93(2)
_cell_measurement_theta_max 66.5890
_cell_measurement_theta_min 3.8210
_cell_volume 1701.42(8)
_computing_cell_refinement 'CrysAlisPro 1.171.39.16b (Rigaku OD, 2015)'
_computing_data_collection 'CrysAlisPro 1.171.39.16b (Rigaku OD, 2015)'
_computing_data_reduction 'CrysAlisPro 1.171.39.16b (Rigaku OD, 2015)'
_computing_molecular_graphics 'Olex2 (Dolomanov et al., 2009)'
_computing_publication_material 'CIFTAB-2014/2 (Sheldrick, 2014)'
_computing_structure_refinement 'SHELXL-2014/7 (Sheldrick, 2014)'
_computing_structure_solution 'SHELXT-2014/5 (Sheldrick, 2014)'
_diffrn_ambient_temperature 93(2)
_diffrn_detector_area_resol_mean 22.2
_diffrn_measured_fraction_theta_full 0.992
_diffrn_measured_fraction_theta_max 0.992
_diffrn_measurement_device_type 'Rigaku Saturn 944+ CCD'
_diffrn_measurement_method \w
_diffrn_radiation_type CuK\a
_diffrn_radiation_wavelength 1.54184
_diffrn_reflns_av_R_equivalents 0.0313
_diffrn_reflns_av_unetI/netI 0.0106
_diffrn_reflns_Laue_measured_fraction_full 0.992
_diffrn_reflns_Laue_measured_fraction_max 0.992
_diffrn_reflns_limit_h_max 11
_diffrn_reflns_limit_h_min -11
_diffrn_reflns_limit_k_max 7
_diffrn_reflns_limit_k_min -8
_diffrn_reflns_limit_l_max 27
_diffrn_reflns_limit_l_min -27
_diffrn_reflns_number 30266
_diffrn_reflns_point_group_measured_fraction_full 0.952
_diffrn_reflns_point_group_measured_fraction_max 0.952
_diffrn_reflns_theta_full 66.567
_diffrn_reflns_theta_max 66.567
_diffrn_reflns_theta_min 3.897
_diffrn_source 'microfocus rotating anode'
_exptl_absorpt_coefficient_mu 0.621
_exptl_absorpt_correction_T_max 1.00000
_exptl_absorpt_correction_T_min 0.67746
_exptl_absorpt_correction_type multi-scan
_exptl_absorpt_process_details
; 
CrysAlisPro 1.171.39.16b (Rigaku Oxford Diffraction, 2015) 
Empirical absorption correction using spherical harmonics, 
 implemented in SCALE3 ABSPACK scaling algorithm. 
;
_exptl_crystal_colour Colorless
_exptl_crystal_density_diffrn 1.196
_exptl_crystal_description Plate
_exptl_crystal_F_000 672
_exptl_crystal_size_max 0.200
_exptl_crystal_size_mid 0.200
_exptl_crystal_size_min 0.080
_refine_diff_density_max 0.253
_refine_diff_density_min -0.224
_refine_diff_density_rms 0.058
_refine_ls_abs_structure_details
; 
 Flack x determined using 1242 quotients [(I+)-(I-)]/[(I+)+(I-)] 
 (Parsons, Flack and Wagner, Acta Cryst. B69 (2013) 249-259). 
;
_refine_ls_abs_structure_Flack 0.00(5)
_refine_ls_extinction_coef 0.0169(9)
_refine_ls_extinction_expression Fc^*^=kFc[1+0.001xFc^2^\l^3^/sin(2\q)]^-1/4^
_refine_ls_extinction_method 'SHELXL-2014/7 (Sheldrick 2014'
_refine_ls_goodness_of_fit_ref 1.142
_refine_ls_hydrogen_treatment constr
_refine_ls_matrix_type full
_refine_ls_number_parameters 203
_refine_ls_number_reflns 2870
_refine_ls_number_restraints 1
_refine_ls_restrained_S_all 1.141
_refine_ls_R_factor_all 0.0338
_refine_ls_R_factor_gt 0.0337
_refine_ls_shift/su_max 0.001
_refine_ls_shift/su_mean 0.000
_refine_ls_structure_factor_coef Fsqd
_refine_ls_weighting_details 'w=1/[\s^2^(Fo^2^)+(0.0526P)^2^+0.6158P] where P=(Fo^2^+2Fc^2^)/3'
_refine_ls_weighting_scheme calc
_refine_ls_wR_factor_gt 0.0850
_refine_ls_wR_factor_ref 0.0850
_reflns_Friedel_coverage 0.772
_reflns_Friedel_fraction_full 0.904
_reflns_Friedel_fraction_max 0.904
_reflns_number_gt 2858
_reflns_number_total 2870
_reflns_threshold_expression 'I > 2\s(I)'
_cod_data_source_file cs9b03535_si_002.cif
_cod_data_source_block 007b-19028
_cod_database_code 4514894
_shelx_shelxl_version_number 2014/7
_shelx_space_group_comment
; 
The symmetry employed for this shelxl refinement is uniquely defined 
by the following loop, which should always be used as a source of 
symmetry information in preference to the above space-group names. 
They are only intended as comments. 
;
_shelx_estimated_absorpt_t_min 0.886
_shelx_estimated_absorpt_t_max 0.952

loop_
_space_group_symop_operation_xyz
'x, y, z'
'-x, y, -z'
'x+1/2, y+1/2, z+1/2'
'-x+1/2, y+1/2, -z+1/2'

loop_
_atom_site_label
_atom_site_type_symbol
_atom_site_fract_x
_atom_site_fract_y
_atom_site_fract_z
_atom_site_U_iso_or_equiv
_atom_site_adp_type
_atom_site_occupancy
_atom_site_site_symmetry_order
_atom_site_calc_flag
_atom_site_refinement_flags_posn
_atom_site_refinement_flags_adp
O1 O 0.81763(14) 0.4560(2) 0.53902(6) 0.0206(3) Uani 1 1 d . .
H1 H 0.8605 0.5509 0.5480 0.031 Uiso 1 1 calc R U
O2 O 0.35848(14) 0.3437(2) 0.38732(6) 0.0249(4) Uani 1 1 d . .
H2 H 0.3014 0.3638 0.4098 0.037 Uiso 1 1 calc R U
O3 O 0.43718(16) 0.2808(2) 0.07485(6) 0.0306(4) Uani 1 1 d . .
C1 C 0.78548(18) 0.4430(3) 0.47579(8) 0.0173(4) Uani 1 1 d . .
H1A H 0.8693 0.4108 0.4594 0.021 Uiso 1 1 calc R U
C2 C 0.68357(19) 0.2929(3) 0.46258(8) 0.0183(4) Uani 1 1 d . .
H2A H 0.6043 0.3181 0.4823 0.022 Uiso 1 1 calc R U
H2B H 0.7248 0.1799 0.4789 0.022 Uiso 1 1 calc R U
C3 C 0.63659(18) 0.2702(3) 0.39623(8) 0.0167(4) Uani 1 1 d . .
H3A H 0.5665 0.1761 0.3902 0.020 Uiso 1 1 calc R U
H3B H 0.7140 0.2295 0.3775 0.020 Uiso 1 1 calc R U
C4 C 0.57888(18) 0.4426(3) 0.36550(8) 0.0153(4) Uani 1 1 d . .
C5 C 0.56147(18) 0.4177(3) 0.29724(8) 0.0149(4) Uani 1 1 d . .
H5 H 0.6531 0.3859 0.2881 0.018 Uiso 1 1 calc R U
C6 C 0.46804(19) 0.2616(3) 0.27367(8) 0.0180(4) Uani 1 1 d . .
H6A H 0.3755 0.2868 0.2817 0.022 Uiso 1 1 calc R U
H6B H 0.4998 0.1513 0.2952 0.022 Uiso 1 1 calc R U
C7 C 0.4633(2) 0.2295(3) 0.20680(8) 0.0183(4) Uani 1 1 d . .
H7A H 0.5528 0.1883 0.1989 0.022 Uiso 1 1 calc R U
H7B H 0.3962 0.1356 0.1934 0.022 Uiso 1 1 calc R U
C8 C 0.42495(18) 0.4020(3) 0.17310(8) 0.0166(4) Uani 1 1 d . .
C9 C 0.44490(19) 0.4061(3) 0.10860(8) 0.0205(5) Uani 1 1 d . .
C10 C 0.4815(2) 0.5953(3) 0.09309(8) 0.0231(5) Uani 1 1 d . .
H10A H 0.4102 0.6469 0.0633 0.028 Uiso 1 1 calc R U
H10B H 0.5680 0.5966 0.0771 0.028 Uiso 1 1 calc R U
C11 C 0.49431(19) 0.7018(3) 0.15099(8) 0.0197(4) Uani 1 1 d . .
H11A H 0.5702 0.7878 0.1542 0.024 Uiso 1 1 calc R U
H11B H 0.4098 0.7669 0.1545 0.024 Uiso 1 1 calc R U
C12 C 0.52166(18) 0.5534(3) 0.19761(8) 0.0161(4) Uani 1 1 d . .
H12 H 0.6146 0.5085 0.1949 0.019 Uiso 1 1 calc R U
C13 C 0.52087(18) 0.5921(3) 0.26279(8) 0.0153(4) Uani 1 1 d . .
H13 H 0.4272 0.6261 0.2687 0.018 Uiso 1 1 calc R U
C14 C 0.61701(19) 0.7460(3) 0.28355(8) 0.0180(4) Uani 1 1 d . .
H14A H 0.7049 0.7242 0.2700 0.022 Uiso 1 1 calc R U
H14B H 0.5793 0.8582 0.2650 0.022 Uiso 1 1 calc R U
C15 C 0.6407(2) 0.7695(3) 0.35056(8) 0.0190(4) Uani 1 1 d . .
H15A H 0.7111 0.8614 0.3616 0.023 Uiso 1 1 calc R U
H15B H 0.5563 0.8112 0.3637 0.023 Uiso 1 1 calc R U
C16 C 0.68532(18) 0.5940(3) 0.38136(8) 0.0157(4) Uani 1 1 d . .
H16 H 0.7677 0.5554 0.3649 0.019 Uiso 1 1 calc R U
C17 C 0.7300(2) 0.6169(3) 0.44803(8) 0.0184(4) Uani 1 1 d . .
H17A H 0.8003 0.7106 0.4550 0.022 Uiso 1 1 calc R U
H17B H 0.6519 0.6558 0.4667 0.022 Uiso 1 1 calc R U
C18 C 0.44515(19) 0.4944(3) 0.38696(8) 0.0183(4) Uani 1 1 d . .
H18A H 0.4650 0.5447 0.4272 0.022 Uiso 1 1 calc R U
H18B H 0.3988 0.5875 0.3607 0.022 Uiso 1 1 calc R U
C19 C 0.27420(19) 0.4479(3) 0.17288(9) 0.0236(5) Uani 1 1 d . .
H19A H 0.2528 0.5605 0.1518 0.035 Uiso 1 1 calc R U
H19B H 0.2566 0.4601 0.2135 0.035 Uiso 1 1 calc R U
H19C H 0.2177 0.3522 0.1532 0.035 Uiso 1 1 calc R U

loop_
_atom_site_aniso_label
_atom_site_aniso_U_11
_atom_site_aniso_U_22
_atom_site_aniso_U_33
_atom_site_aniso_U_23
_atom_site_aniso_U_13
_atom_site_aniso_U_12
O1 0.0220(7) 0.0218(8) 0.0178(6) -0.0009(5) 0.0022(5) -0.0038(6)
O2 0.0207(7) 0.0270(9) 0.0295(7) -0.0083(6) 0.0125(5) -0.0091(6)
O3 0.0406(9) 0.0261(9) 0.0252(7) -0.0061(7) 0.0052(6) -0.0074(7)
C1 0.0160(9) 0.0198(11) 0.0165(9) -0.0006(8) 0.0039(7) 0.0010(8)
C2 0.0186(9) 0.0160(11) 0.0206(9) 0.0018(7) 0.0041(7) 0.0008(7)
C3 0.0165(9) 0.0137(10) 0.0202(9) -0.0004(8) 0.0041(7) 0.0006(8)
C4 0.0155(9) 0.0128(10) 0.0182(9) -0.0001(7) 0.0047(7) 0.0002(7)
C5 0.0136(8) 0.0126(10) 0.0193(9) -0.0006(7) 0.0050(7) -0.0004(7)
C6 0.0219(9) 0.0131(10) 0.0193(9) -0.0007(8) 0.0041(7) -0.0017(8)
C7 0.0202(9) 0.0146(11) 0.0199(9) -0.0025(7) 0.0028(7) 0.0001(7)
C8 0.0158(9) 0.0131(11) 0.0205(9) -0.0018(7) 0.0013(7) -0.0005(7)
C9 0.0171(9) 0.0224(12) 0.0208(9) -0.0015(8) -0.0013(7) -0.0011(8)
C10 0.0263(10) 0.0228(12) 0.0195(9) 0.0017(8) 0.0008(7) -0.0019(8)
C11 0.0203(9) 0.0176(11) 0.0207(9) 0.0016(8) 0.0018(7) -0.0018(8)
C12 0.0141(8) 0.0141(11) 0.0199(9) -0.0010(7) 0.0022(6) 0.0005(7)
C13 0.0144(8) 0.0140(10) 0.0181(9) -0.0004(7) 0.0039(6) -0.0004(7)
C14 0.0208(9) 0.0134(11) 0.0201(9) 0.0008(7) 0.0041(7) -0.0014(8)
C15 0.0225(9) 0.0141(10) 0.0209(9) -0.0020(8) 0.0043(7) -0.0031(8)
C16 0.0151(8) 0.0141(10) 0.0187(8) -0.0004(7) 0.0046(6) -0.0001(7)
C17 0.0186(9) 0.0176(11) 0.0194(9) -0.0023(7) 0.0042(7) -0.0023(7)
C18 0.0160(9) 0.0186(11) 0.0215(9) -0.0016(8) 0.0068(7) -0.0018(7)
C19 0.0162(9) 0.0211(12) 0.0331(10) -0.0009(9) 0.0024(8) -0.0013(8)

loop_
_atom_type_symbol
_atom_type_description
_atom_type_scat_dispersion_real
_atom_type_scat_dispersion_imag
_atom_type_scat_source
C C 0.0181 0.0091 'International Tables Vol C Tables 4.2.6.8 and 6.1.1.4'
H H 0.0000 0.0000 'International Tables Vol C Tables 4.2.6.8 and 6.1.1.4'
O O 0.0492 0.0322 'International Tables Vol C Tables 4.2.6.8 and 6.1.1.4'

loop_
_geom_angle_atom_site_label_1
_geom_angle_atom_site_label_2
_geom_angle_atom_site_label_3
_geom_angle
C1 O1 H1 109.5
C18 O2 H2 109.5
O1 C1 C2 107.01(14)
O1 C1 C17 112.10(16)
C2 C1 C17 111.06(15)
O1 C1 H1A 108.9
C2 C1 H1A 108.9
C17 C1 H1A 108.9
C1 C2 C3 112.11(15)
C1 C2 H2A 109.2
C3 C2 H2A 109.2
C1 C2 H2B 109.2
C3 C2 H2B 109.2
H2A C2 H2B 107.9
C2 C3 C4 113.53(16)
C2 C3 H3A 108.9
C4 C3 H3A 108.9
C2 C3 H3B 108.9
C4 C3 H3B 108.9
H3A C3 H3B 107.7
C3 C4 C18 110.35(15)
C3 C4 C5 109.65(15)
C18 C4 C5 112.28(14)
C3 C4 C16 107.84(15)
C18 C4 C16 109.73(15)
C5 C4 C16 106.83(14)
C6 C5 C13 111.20(14)
C6 C5 C4 114.34(15)
C13 C5 C4 113.10(15)
C6 C5 H5 105.8
C13 C5 H5 105.8
C4 C5 H5 105.8
C5 C6 C7 113.04(15)
C5 C6 H6A 109.0
C7 C6 H6A 109.0
C5 C6 H6B 109.0
C7 C6 H6B 109.0
H6A C6 H6B 107.8
C8 C7 C6 109.84(15)
C8 C7 H7A 109.7
C6 C7 H7A 109.7
C8 C7 H7B 109.7
C6 C7 H7B 109.7
H7A C7 H7B 108.2
C9 C8 C7 116.76(16)
C9 C8 C12 99.91(15)
C7 C8 C12 110.00(14)
C9 C8 C19 105.26(15)
C7 C8 C19 111.16(16)
C12 C8 C19 113.35(16)
O3 C9 C10 124.55(18)
O3 C9 C8 126.85(19)
C10 C9 C8 108.57(16)
C9 C10 C11 105.82(16)
C9 C10 H10A 110.6
C11 C10 H10A 110.6
C9 C10 H10B 110.6
C11 C10 H10B 110.6
H10A C10 H10B 108.7
C12 C11 C10 102.06(16)
C12 C11 H11A 111.4
C10 C11 H11A 111.4
C12 C11 H11B 111.4
C10 C11 H11B 111.4
H11A C11 H11B 109.2
C13 C12 C11 121.21(16)
C13 C12 C8 113.69(15)
C11 C12 C8 103.99(14)
C13 C12 H12 105.6
C11 C12 H12 105.6
C8 C12 H12 105.6
C12 C13 C14 110.62(15)
C12 C13 C5 107.48(15)
C14 C13 C5 111.84(14)
C12 C13 H13 108.9
C14 C13 H13 108.9
C5 C13 H13 108.9
C15 C14 C13 113.21(15)
C15 C14 H14A 108.9
C13 C14 H14A 108.9
C15 C14 H14B 108.9
C13 C14 H14B 108.9
H14A C14 H14B 107.7
C16 C15 C14 110.87(16)
C16 C15 H15A 109.5
C14 C15 H15A 109.5
C16 C15 H15B 109.5
C14 C15 H15B 109.5
H15A C15 H15B 108.1
C15 C16 C17 112.68(16)
C15 C16 C4 112.08(15)
C17 C16 C4 113.49(15)
C15 C16 H16 106.0
C17 C16 H16 106.0
C4 C16 H16 106.0
C1 C17 C16 110.80(16)
C1 C17 H17A 109.5
C16 C17 H17A 109.5
C1 C17 H17B 109.5
C16 C17 H17B 109.5
H17A C17 H17B 108.1
O2 C18 C4 111.18(16)
O2 C18 H18A 109.4
C4 C18 H18A 109.4
O2 C18 H18B 109.4
C4 C18 H18B 109.4
H18A C18 H18B 108.0
C8 C19 H19A 109.5
C8 C19 H19B 109.5
H19A C19 H19B 109.5
C8 C19 H19C 109.5
H19A C19 H19C 109.5
H19B C19 H19C 109.5

loop_
_geom_bond_atom_site_label_1
_geom_bond_atom_site_label_2
_geom_bond_distance
O1 C1 1.441(2)
O1 H1 0.8400
O2 C18 1.424(2)
O2 H2 0.8400
O3 C9 1.212(3)
C1 C2 1.518(3)
C1 C17 1.518(3)
C1 H1A 1.0000
C2 C3 1.534(2)
C2 H2A 0.9900
C2 H2B 0.9900
C3 C4 1.541(3)
C3 H3A 0.9900
C3 H3B 0.9900
C4 C18 1.544(2)
C4 C5 1.561(2)
C4 C16 1.561(3)
C5 C6 1.544(3)
C5 C13 1.549(3)
C5 H5 1.0000
C6 C7 1.547(2)
C6 H6A 0.9900
C6 H6B 0.9900
C7 C8 1.524(3)
C7 H7A 0.9900
C7 H7B 0.9900
C8 C9 1.524(3)
C8 C12 1.542(2)
C8 C19 1.547(3)
C9 C10 1.519(3)
C10 C11 1.538(3)
C10 H10A 0.9900
C10 H10B 0.9900
C11 C12 1.538(3)
C11 H11A 0.9900
C11 H11B 0.9900
C12 C13 1.525(2)
C12 H12 1.0000
C13 C14 1.531(3)
C13 H13 1.0000
C14 C15 1.530(2)
C14 H14A 0.9900
C14 H14B 0.9900
C15 C16 1.527(3)
C15 H15A 0.9900
C15 H15B 0.9900
C16 C17 1.537(2)
C16 H16 1.0000
C17 H17A 0.9900
C17 H17B 0.9900
C18 H18A 0.9900
C18 H18B 0.9900
C19 H19A 0.9800
C19 H19B 0.9800
C19 H19C 0.9800

loop_
_geom_hbond_atom_site_label_D
_geom_hbond_atom_site_label_H
_geom_hbond_atom_site_label_A
_geom_hbond_distance_DH
_geom_hbond_distance_HA
_geom_hbond_distance_DA
_geom_hbond_angle_DHA
_geom_hbond_site_symmetry_A
O1 H1 O3 0.84 1.95 2.780(2) 171.4 3
O2 H2 O1 0.84 1.92 2.7523(18) 169.1 2_656

loop_
_geom_torsion_atom_site_label_1
_geom_torsion_atom_site_label_2
_geom_torsion_atom_site_label_3
_geom_torsion_atom_site_label_4
_geom_torsion
O1 C1 C2 C3 177.71(15)
C17 C1 C2 C3 55.1(2)
C1 C2 C3 C4 -55.2(2)
C2 C3 C4 C18 -67.25(19)
C2 C3 C4 C5 168.56(14)
C2 C3 C4 C16 52.59(19)
C3 C4 C5 C6 58.56(19)
C18 C4 C5 C6 -64.5(2)
C16 C4 C5 C6 175.17(15)
C3 C4 C5 C13 -172.80(14)
C18 C4 C5 C13 64.2(2)
C16 C4 C5 C13 -56.19(18)
C13 C5 C6 C7 55.7(2)
C4 C5 C6 C7 -174.70(14)
C5 C6 C7 C8 -54.4(2)
C6 C7 C8 C9 167.19(15)
C6 C7 C8 C12 54.3(2)
C6 C7 C8 C19 -72.07(19)
C7 C8 C9 O3 30.5(3)
C12 C8 C9 O3 149.0(2)
C19 C8 C9 O3 -93.3(2)
C7 C8 C9 C10 -147.56(16)
C12 C8 C9 C10 -29.07(19)
C19 C8 C9 C10 88.62(19)
O3 C9 C10 C11 -173.77(19)
C8 C9 C10 C11 4.4(2)
C9 C10 C11 C12 22.41(19)
C10 C11 C12 C13 -170.73(16)
C10 C11 C12 C8 -41.30(18)
C9 C8 C12 C13 177.05(15)
C7 C8 C12 C13 -59.6(2)
C19 C8 C12 C13 65.6(2)
C9 C8 C12 C11 43.23(17)
C7 C8 C12 C11 166.59(14)
C19 C8 C12 C11 -68.27(19)
C11 C12 C13 C14 -53.8(2)
C8 C12 C13 C14 -178.89(15)
C11 C12 C13 C5 -176.18(15)
C8 C12 C13 C5 58.75(18)
C6 C5 C13 C12 -55.49(18)
C4 C5 C13 C12 174.27(14)
C6 C5 C13 C14 -177.08(15)
C4 C5 C13 C14 52.67(19)
C12 C13 C14 C15 -169.51(15)
C5 C13 C14 C15 -49.7(2)
C13 C14 C15 C16 52.9(2)
C14 C15 C16 C17 171.73(15)
C14 C15 C16 C4 -58.80(19)
C3 C4 C16 C15 177.24(14)
C18 C4 C16 C15 -62.53(19)
C5 C4 C16 C15 59.43(19)
C3 C4 C16 C17 -53.71(19)
C18 C4 C16 C17 66.5(2)
C5 C4 C16 C17 -171.52(15)
O1 C1 C17 C16 -175.10(14)
C2 C1 C17 C16 -55.5(2)
C15 C16 C17 C1 -174.77(15)
C4 C16 C17 C1 56.5(2)
C3 C4 C18 O2 -46.2(2)
C5 C4 C18 O2 76.5(2)
C16 C4 C18 O2 -164.87(14)
